data_2208945
loop_
_publ_author_name
'Alvarez-Thon, Luis'
'Carrasco-Altamirano, Hector'
'Espinoza-Catal\'an, Luis'
'Gallardo-Araya, Claudio'
'Cardona-Villada, Wilson'
'Iba\~nez, Andres'

_publ_section_title
;
 1-Ethyl-3-(4-hydroxy-3-methoxyphenyl)-6-methoxy-2-methylindan-5-ol
;
_journal_coeditor_code LH2040
_journal_issue 5
_journal_name_full 'Acta Crystallographica Section E'
_journal_page_first o2000
_journal_page_last o2002
_journal_paper_doi 10.1107/S1600536806013894
_journal_volume 62
_journal_year 2006
_chemical_formula_iupac 'C20 H24 O4'
_chemical_formula_moiety 'C20 H24 O4'
_chemical_formula_sum 'C20 H24 O4'
_chemical_formula_weight 328.39
_chemical_name_systematic
;
1-Ethyl-3-(4-hydroxy-3-methoxyphenyl)-6-methoxy-2-methylindan-5-ol
;
_space_group_IT_number 2
_symmetry_cell_setting triclinic
_symmetry_space_group_name_Hall '-P 1'
_symmetry_space_group_name_H-M 'P -1'
_atom_sites_solution_hydrogens geom
_atom_sites_solution_primary direct
_atom_sites_solution_secondary difmap
_cell_angle_alpha 69.514(2)
_cell_angle_beta 76.847(3)
_cell_angle_gamma 79.238(3)
_cell_formula_units_Z 2
_cell_length_a 6.5124(10)
_cell_length_b 10.7915(16)
_cell_length_c 14.147(2)
_cell_measurement_reflns_used 6723
_cell_measurement_temperature 298
_cell_measurement_theta_max 28.10
_cell_measurement_theta_min 2.03
_cell_volume 900.6(2)
_computing_cell_refinement 'SAINT-NT (Bruker, 2000)'
_computing_data_collection 'SMART-NT (Bruker, 2001)'
_computing_data_reduction SAINT-NT
_computing_molecular_graphics 'XP in SHELXTL-PC (Sheldrick, 1994)'
_computing_publication_material 'PLATON (Spek, 2003) and MERCURY (Bruno <i>et al.</i>,  2002)'
_computing_structure_refinement 'SHELXL97 (Sheldrick, 1997)'
_computing_structure_solution 'SHELXS97 (Sheldrick, 1997)'
_diffrn_ambient_temperature 298
_diffrn_measured_fraction_theta_full 0.988
_diffrn_measured_fraction_theta_max 0.891
_diffrn_measurement_device_type 'Bruker SMART-NT CCD area-detector'
_diffrn_measurement_method '\f and \w'
_diffrn_radiation_type MoK\a
_diffrn_radiation_wavelength 0.71073
_diffrn_reflns_av_R_equivalents 0.0446
_diffrn_reflns_av_sigmaI/netI 0.0955
_diffrn_reflns_limit_h_max 8
_diffrn_reflns_limit_h_min -8
_diffrn_reflns_limit_k_max 14
_diffrn_reflns_limit_k_min -13
_diffrn_reflns_limit_l_max 17
_diffrn_reflns_limit_l_min -17
_diffrn_reflns_number 6723
_diffrn_reflns_reduction_process
;
;
_diffrn_reflns_theta_full 26.00
_diffrn_reflns_theta_max 28.10
_diffrn_reflns_theta_min 2.03
_diffrn_standards_number 0
_exptl_absorpt_coefficient_mu 0.083
_exptl_absorpt_correction_type none
_exptl_crystal_colour colorless
_exptl_crystal_density_diffrn 1.211
_exptl_crystal_density_method 'Not Measured'
_exptl_crystal_description needle
_exptl_crystal_F_000 352
_exptl_crystal_size_max 0.39
_exptl_crystal_size_mid 0.15
_exptl_crystal_size_min 0.10
_refine_diff_density_max 0.19
_refine_diff_density_min -0.16
_refine_ls_extinction_method none
_refine_ls_goodness_of_fit_ref 0.88
_refine_ls_hydrogen_treatment constr
_refine_ls_matrix_type full
_refine_ls_number_parameters 230
_refine_ls_number_reflns 3926
_refine_ls_number_restraints 18
_refine_ls_restrained_S_all 0.88
_refine_ls_R_factor_all 0.1366
_refine_ls_R_factor_gt 0.0571
_refine_ls_shift/su_max 0.000
_refine_ls_shift/su_mean 0.000
_refine_ls_structure_factor_coef Fsqd
_refine_ls_weighting_details 'calc w = 1/[\s^2^(Fo^2^)+(0.0333P)^2^] where P = (Fo^2^+2Fc^2^)/3'
_refine_ls_weighting_scheme calc
_refine_ls_wR_factor_gt 0.0962
_refine_ls_wR_factor_ref 0.1178
_reflns_number_gt 1834
_reflns_number_total 3926
_reflns_threshold_expression I>2\s(I)
_cod_data_source_file lh2040.cif
_cod_data_source_block I
_cod_depositor_comments
;
The following automatic conversions were performed:
'_symmetry_cell_setting' value 'Triclinic' changed to 'triclinic'
according to '/home/saulius/struct/CIF-dictionaries/cif_core.dic'
dictionary named 'cif_core.dic' version 2.4.1 from 2010-06-29.

Automatic conversion script
Id: cif_fix_enum 1527 2010-12-29 10:47:43Z saulius 

The following automatic conversions were performed:

'_symmetry_cell_setting' value 'Triclinic' changed to 'triclinic'
according to /home/saulius/struct/CIF-dictionaries/cif_core.dic
dictionary named 'cif_core.dic' version 2.4.1 from 2010-06-29.

Automatic conversion script
Id: cif_fix_values 1715 2011-07-08 13:25:40Z adriana 
;
_cod_original_cell_volume 900.7(2)
_cod_database_code 2208945
_cod_database_fobs_code 2208945

loop_
_symmetry_equiv_pos_site_id
_symmetry_equiv_pos_as_xyz
1 x,y,z
2 -x,-y,-z

loop_
_atom_site_aniso_label
_atom_site_aniso_U_11
_atom_site_aniso_U_22
_atom_site_aniso_U_33
_atom_site_aniso_U_12
_atom_site_aniso_U_13
_atom_site_aniso_U_23
O1 0.0574(12) 0.0603(12) 0.1231(17) -0.0178(9) -0.0002(11) -0.0528(12)
O2 0.0583(11) 0.0504(11) 0.0767(13) -0.0108(8) 0.0040(10) -0.0338(10)
O3 0.1080(15) 0.0730(13) 0.0515(12) -0.0482(11) -0.0232(11) -0.0034(10)
O4 0.0733(12) 0.0534(11) 0.0697(12) -0.0260(9) -0.0077(9) -0.0214(10)
C1 0.069(2) 0.124(3) 0.263(5) -0.025(2) -0.007(3) -0.131(3)
C2 0.0488(16) 0.0356(14) 0.0686(18) -0.0070(12) -0.0082(14) -0.0202(13)
C3 0.0471(15) 0.0387(15) 0.0519(16) -0.0052(12) -0.0025(13) -0.0142(12)
C4 0.0445(15) 0.0424(15) 0.0539(16) -0.0124(12) -0.0043(12) -0.0143(13)
C5 0.0423(14) 0.0387(14) 0.0377(14) -0.0058(11) -0.0074(11) -0.0082(11)
C6 0.0497(15) 0.0454(15) 0.0400(14) -0.0066(12) -0.0087(12) -0.0139(12)
C7 0.0479(15) 0.0508(15) 0.0434(15) -0.0012(12) -0.0093(12) -0.0206(12)
C8 0.0591(17) 0.091(2) 0.077(2) -0.0074(15) -0.0053(15) -0.0484(18)
C9 0.0452(15) 0.0418(15) 0.0654(18) -0.0120(12) -0.0062(13) -0.0111(14)
C10 0.0457(14) 0.0373(14) 0.0397(14) -0.0040(12) -0.0085(11) -0.0062(11)
C11 0.0435(14) 0.0526(16) 0.0482(16) -0.0061(12) -0.0070(12) -0.0134(13)
C12 0.0698(19) 0.078(2) 0.0560(19) -0.0098(17) 0.0032(15) -0.0104(16)
C13A 0.073(3) 0.100(4) 0.064(3) 0.004(3) 0.016(2) -0.009(3)
C14 0.146(3) 0.112(3) 0.062(2) -0.067(2) -0.049(2) 0.0048(18)
C15 0.0596(16) 0.0458(15) 0.0431(16) -0.0144(13) -0.0110(13) -0.0117(13)
C16 0.0476(15) 0.0405(15) 0.0596(18) -0.0122(12) -0.0039(13) -0.0224(14)
C17 0.0575(17) 0.0553(17) 0.0643(19) -0.0132(13) -0.0183(14) -0.0281(15)
C18 0.0559(16) 0.0519(16) 0.0521(16) -0.0061(13) -0.0145(13) -0.0225(14)
C19 0.0429(14) 0.0407(14) 0.0413(14) -0.0031(11) -0.0076(11) -0.0180(12)
C20 0.0597(16) 0.0511(16) 0.0503(16) -0.0167(13) -0.0143(13) -0.0204(13)
C13B 0.109(9) 0.083(9) 0.074(8) -0.047(7) -0.002(6) 0.018(6)

loop_
_atom_site_type_symbol
_atom_site_label
_atom_site_fract_x
_atom_site_fract_y
_atom_site_fract_z
_atom_site_U_iso_or_equiv
_atom_site_thermal_displace_type
_atom_site_calc_flag
_atom_site_refinement_flags
_atom_site_occupancy
O O1 0.3937(3) 1.08644(16) 0.31013(14) 0.0751(8) Uani . . 1.000
O O2 0.0407(2) 0.97138(14) 0.36783(12) 0.0603(7) Uani . . 1.000
O O3 0.1936(3) 0.31070(17) 0.51064(13) 0.0753(8) Uani . . 1.000
O O4 -0.0264(2) 0.20306(15) 0.42884(12) 0.0633(7) Uani . . 1.000
C C1 0.5755(5) 1.1516(3) 0.2823(3) 0.135(2) Uani . . 1.000
C C2 0.3992(4) 0.9831(2) 0.27496(19) 0.0501(9) Uani . . 1.000
C C3 0.2102(4) 0.9251(2) 0.30602(17) 0.0470(9) Uani . . 1.000
C C4 0.1906(3) 0.8196(2) 0.27752(17) 0.0470(9) Uani . . 1.000
C C5 0.3608(3) 0.7706(2) 0.21675(16) 0.0405(8) Uani . . 1.000
C C6 0.3757(3) 0.6582(2) 0.17493(16) 0.0447(8) Uani . . 1.000
C C7 0.6188(3) 0.6248(2) 0.14741(17) 0.0463(9) Uani . . 1.000
C C8 0.6805(4) 0.5488(3) 0.07072(19) 0.0712(11) Uani . . 1.000
C C9 0.5676(4) 0.9339(2) 0.21480(18) 0.0521(9) Uani . . 1.000
C C10 0.5486(3) 0.8264(2) 0.18617(16) 0.0425(8) Uani . . 1.000
C C11 0.7100(3) 0.7582(2) 0.11956(17) 0.0490(9) Uani . . 1.000
C C12 0.7373(4) 0.8434(3) 0.00601(19) 0.0732(11) Uani . . 1.000
C C13A 0.9397(6) 0.8166(5) -0.0608(3) 0.0905(19) Uani . . 0.700(5)
C C14 0.3252(5) 0.3572(3) 0.5549(2) 0.1032(16) Uani . . 1.000
C C15 0.1856(4) 0.3735(2) 0.40886(18) 0.0487(9) Uani . . 1.000
C C16 0.0675(3) 0.3154(2) 0.3696(2) 0.0475(9) Uani . . 1.000
C C17 0.0474(4) 0.3689(2) 0.2690(2) 0.0544(10) Uani . . 1.000
C C18 0.1447(3) 0.4805(2) 0.20653(19) 0.0509(9) Uani . . 1.000
C C19 0.2628(3) 0.5401(2) 0.24361(17) 0.0405(8) Uani . . 1.000
C C20 0.2806(4) 0.4846(2) 0.34687(18) 0.0504(9) Uani . . 1.000
C C13B 0.8665(16) 0.9462(11) -0.0193(7) 0.098(5) Uani . . 0.300(5)
H H1A 0.68870 1.09160 0.31300 0.2030 Uiso calc R 1.000
H H1B 0.54570 1.22760 0.30570 0.2030 Uiso calc R 1.000
H H2 0.07000 1.03580 0.37800 0.0900 Uiso calc R 1.000
H H4 -0.00010 0.17980 0.48700 0.0950 Uiso calc R 1.000
H H4A 0.06430 0.78130 0.29880 0.0560 Uiso calc R 1.000
H H6 0.31840 0.69390 0.11100 0.0540 Uiso calc R 1.000
H H7 0.66700 0.56580 0.21070 0.0560 Uiso calc R 1.000
H H8A 0.63780 0.60390 0.00690 0.1070 Uiso calc R 1.000
H H1C 0.61680 1.18020 0.20900 0.2030 Uiso calc R 1.000
H H8C 0.83160 0.52520 0.05980 0.1070 Uiso calc R 1.000
H H9 0.69380 0.97240 0.19330 0.0630 Uiso calc R 1.000
H H11 0.84700 0.74020 0.14230 0.0590 Uiso calc R 1.000
H H12A 0.62210 0.83200 -0.02220 0.0880 Uiso calc . 0.700(5)
H H12B 0.72120 0.93610 0.00220 0.0880 Uiso calc . 0.700(5)
H H13A 0.94310 0.88080 -0.12810 0.1360 Uiso calc . 0.700(5)
H H13B 0.95050 0.72870 -0.06510 0.1360 Uiso calc . 0.700(5)
H H13C 1.05660 0.82280 -0.03240 0.1360 Uiso calc . 0.700(5)
H H14A 0.46860 0.35130 0.51870 0.1540 Uiso calc R 1.000
H H14B 0.32050 0.30360 0.62560 0.1540 Uiso calc R 1.000
H H14C 0.27580 0.44830 0.55060 0.1540 Uiso calc R 1.000
H H17 -0.03200 0.33040 0.24220 0.0650 Uiso calc R 1.000
H H18 0.12970 0.51570 0.13800 0.0610 Uiso calc R 1.000
H H20 0.35820 0.52360 0.37420 0.0600 Uiso calc R 1.000
H H8B 0.61100 0.46950 0.09700 0.1070 Uiso calc R 1.000
H H12C 0.79950 0.78610 -0.03540 0.0880 Uiso . . 0.300(5)
H H12D 0.59850 0.88270 -0.01110 0.0880 Uiso . . 0.300(5)
H H13D 0.99670 0.90990 0.00640 0.1470 Uiso calc . 0.300(5)
H H13E 0.79310 1.01280 0.01090 0.1470 Uiso calc . 0.300(5)
H H13F 0.89740 0.98580 -0.09250 0.1470 Uiso calc . 0.300(5)

loop_
_atom_type_symbol
_atom_type_description
_atom_type_scat_dispersion_real
_atom_type_scat_dispersion_imag
_atom_type_scat_source
O O 0.0106 0.0060 'International Tables Vol C Tables 4.2.6.8 and 6.1.1.4'
H H 0.0000 0.0000 'International Tables Vol C Tables 4.2.6.8 and 6.1.1.4'
C C 0.0033 0.0016 'International Tables Vol C Tables 4.2.6.8 and 6.1.1.4'

loop_
_geom_angle_atom_site_label_1
_geom_angle_atom_site_label_2
_geom_angle_atom_site_label_3
_geom_angle
_geom_angle_publ_flag
C1 O1 C2 118.0(2) no
C14 O3 C15 117.5(2) no
C3 O2 H2 109.00 no
C16 O4 H4 109.00 no
O1 C2 C9 126.7(2) yes
O1 C2 C3 113.8(2) yes
O3 C15 C20 126.0(2) yes
O3 C15 C16 113.9(2) yes
C3 C2 C9 119.6(2) no
C2 C3 C4 120.9(2) no
O2 C3 C2 120.5(2) no
O2 C3 C4 118.6(2) no
C3 C4 C5 119.2(2) no
C6 C5 C10 110.84(18) no
C4 C5 C6 128.78(19) no
C4 C5 C10 120.4(2) no
C5 C6 C19 116.62(18) no
C5 C6 C7 101.76(17) no
C7 C6 C19 113.91(18) no
C6 C7 C11 104.99(17) no
C6 C7 C8 112.68(19) no
C8 C7 C11 118.24(19) no
C2 C9 C10 119.7(2) no
C5 C10 C11 111.05(19) no
C5 C10 C9 120.2(2) no
C9 C10 C11 128.7(2) no
C7 C11 C12 116.0(2) no
C7 C11 C10 101.30(17) no
C10 C11 C12 112.0(2) no
C11 C12 C13A 117.3(3) yes
C11 C12 C13B 113.5(4) yes
C16 C15 C20 120.1(2) no
O4 C16 C17 118.9(2) no
O4 C16 C15 121.6(2) no
C15 C16 C17 119.5(2) no
C16 C17 C18 120.3(2) no
C17 C18 C19 121.4(2) no
C6 C19 C18 121.5(2) no
C6 C19 C20 120.9(2) no
C18 C19 C20 117.6(2) no
C15 C20 C19 121.2(2) no
O1 C1 H1A 109.00 no
O1 C1 H1B 109.00 no
O1 C1 H1C 109.00 no
H1A C1 H1B 110.00 no
H1A C1 H1C 109.00 no
H1B C1 H1C 110.00 no
C3 C4 H4A 120.00 no
C5 C4 H4A 120.00 no
C5 C6 H6 108.00 no
C7 C6 H6 108.00 no
C19 C6 H6 108.00 no
C6 C7 H7 107.00 no
C8 C7 H7 107.00 no
C11 C7 H7 107.00 no
C7 C8 H8A 109.00 no
C7 C8 H8B 109.00 no
C7 C8 H8C 109.00 no
H8A C8 H8B 109.00 no
H8A C8 H8C 109.00 no
H8B C8 H8C 110.00 no
C2 C9 H9 120.00 no
C10 C9 H9 120.00 no
C7 C11 H11 109.00 no
C10 C11 H11 109.00 no
C12 C11 H11 109.00 no
C11 C12 H12A 108.00 no
C11 C12 H12B 108.00 no
C11 C12 H12C 109.00 no
C11 C12 H12D 109.00 no
C13A C12 H12A 108.00 no
C13A C12 H12B 108.00 no
H12A C12 H12B 107.00 no
C13B C12 H12C 109.00 no
C13B C12 H12D 109.00 no
H12C C12 H12D 108.00 no
C12 C13A H13A 110.00 no
C12 C13A H13B 109.00 no
C12 C13A H13C 109.00 no
H13A C13A H13B 109.00 no
H13A C13A H13C 110.00 no
H13B C13A H13C 109.00 no
H13D C13B H13E 109.00 no
H13D C13B H13F 109.00 no
H13E C13B H13F 109.00 no
C12 C13B H13E 109.00 no
C12 C13B H13F 109.00 no
C12 C13B H13D 110.00 no
H14A C14 H14B 109.00 no
H14A C14 H14C 109.00 no
O3 C14 H14A 110.00 no
O3 C14 H14B 109.00 no
O3 C14 H14C 109.00 no
H14B C14 H14C 109.00 no
C18 C17 H17 120.00 no
C16 C17 H17 120.00 no
C17 C18 H18 119.00 no
C19 C18 H18 119.00 no
C19 C20 H20 119.00 no
C15 C20 H20 119.00 no

loop_
_geom_bond_atom_site_label_1
_geom_bond_atom_site_label_2
_geom_bond_distance
_geom_bond_publ_flag
O1 C1 1.399(4) yes
O1 C2 1.363(3) no
O2 C3 1.376(3) yes
O3 C14 1.415(4) yes
O3 C15 1.369(3) no
O4 C16 1.371(3) yes
O2 H2 0.8200 no
O4 H4 0.8200 no
C2 C9 1.372(4) no
C2 C3 1.396(4) no
C3 C4 1.369(3) no
C4 C5 1.383(3) no
C5 C10 1.378(3) no
C5 C6 1.504(3) no
C6 C19 1.506(3) no
C6 C7 1.547(3) no
C7 C11 1.548(3) no
C7 C8 1.521(4) no
C9 C10 1.389(3) no
C10 C11 1.510(3) no
C11 C12 1.535(3) no
C12 C13A 1.482(5) no
C12 C13B 1.414(12) no
C15 C20 1.372(3) no
C15 C16 1.383(3) no
C16 C17 1.363(4) no
C17 C18 1.385(3) no
C18 C19 1.373(3) no
C19 C20 1.395(3) no
C1 H1A 0.9600 no
C1 H1B 0.9600 no
C1 H1C 0.9600 no
C4 H4A 0.9300 no
C6 H6 0.9800 no
C7 H7 0.9800 no
C8 H8A 0.9600 no
C8 H8B 0.9600 no
C8 H8C 0.9600 no
C9 H9 0.9300 no
C11 H11 0.9800 no
C12 H12A 0.9700 no
C12 H12B 0.9700 no
C12 H12C 0.9700 no
C12 H12D 0.9700 no
C13A H13A 0.9600 no
C13A H13B 0.9600 no
C13A H13C 0.9600 no
C13B H13E 0.9600 no
C13B H13F 0.9600 no
C13B H13D 0.9600 no
C14 H14C 0.9600 no
C14 H14A 0.9600 no
C14 H14B 0.9600 no
C17 H17 0.9300 no
C18 H18 0.9300 no
C20 H20 0.9300 no

loop_
_geom_contact_atom_site_label_1
_geom_contact_atom_site_label_2
_geom_contact_distance
_geom_contact_site_symmetry_2
_geom_contact_publ_flag
O1 O2 2.645(2) . no
O1 O4 3.161(2) 1_565 no
O1 C16 3.163(3) 1_565 no
O1 C17 3.392(3) 1_565 no
O2 O1 2.645(2) . no
O2 O4 2.849(2) 1_565 no
O2 O4 2.825(2) 2_566 no
O3 O4 2.657(2) . no
O4 O2 2.849(2) 1_545 no
O4 O3 2.657(2) . no
O4 O1 3.161(2) 1_545 no
O4 O2 2.825(2) 2_566 no
O1 H2 2.1900 . no
O2 H4 2.1300 2_566 no
O2 H1A 2.5600 1_455 no
O3 H4A 2.7900 2_566 no
O3 H4 2.2100 . no
O4 H2 2.1100 1_545 no
C4 C20 3.371(3) . no
C8 C13A 3.360(6) . no
C9 C13B 3.410(10) . no
C13A C8 3.360(6) . no
C13B C13B 2.510(16) 2_775 no
C13B C9 3.410(10) . no
C16 O1 3.163(3) 1_545 no
C17 O1 3.392(3) 1_545 no
C20 C4 3.371(3) . no
C1 H9 2.5700 . no
C3 H4 2.8600 2_566 no
C3 H13A 2.9000 2_675 no
C3 H13F 3.0400 2_675 no
C4 H20 3.1000 . no
C4 H13F 2.8200 2_675 no
C5 H13F 3.0500 2_675 no
C5 H20 2.8100 . no
C6 H12A 3.0500 . no
C8 H12A 2.8600 . no
C8 H13B 2.7700 . no
C8 H12C 2.6300 . no
C9 H13E 2.8300 . no
C9 H14B 2.8600 2_666 no
C9 H12B 2.9400 . no
C9 H1A 2.8500 . no
C9 H1C 2.7100 . no
C10 H14B 2.7900 2_666 no
C10 H13E 2.9400 . no
C12 H8A 2.7700 . no
C13A H8A 3.0600 . no
C13B H13F 2.7800 2_775 no
C13B H13E 2.3800 2_775 no
C13B H9 3.0500 . no
C13B H13D 2.0100 2_775 no
C14 H20 2.5500 . no
C15 H1B 2.9600 1_545 no
C16 H2 2.9700 1_545 no
C17 H7 3.0100 1_455 no
C18 H11 3.0700 1_455 no
C18 H7 3.0700 1_455 no
C18 H8B 3.0800 . no
C18 H8C 3.0900 1_455 no
C19 H8B 2.8900 . no
C19 H4A 2.9600 . no
C20 H7 2.8700 . no
C20 H14A 2.7800 . no
C20 H14C 2.7600 . no
H1A C9 2.8500 . no
H1A O2 2.5600 1_655 no
H1A H9 2.4500 . no
H1B C15 2.9600 1_565 no
H1C H9 2.2800 . no
H1C C9 2.7100 . no
H2 H4 2.4700 1_565 no
H2 H4 2.4800 2_566 no
H2 O4 2.1100 1_565 no
H2 C16 2.9700 1_565 no
H2 O1 2.1900 . no
H4 O3 2.2100 . no
H4 C3 2.8600 2_566 no
H4 H2 2.4700 1_545 no
H4 O2 2.1300 2_566 no
H4 H2 2.4800 2_566 no
H4A O3 2.7900 2_566 no
H4A C19 2.9600 . no
H6 H8A 2.5100 . no
H6 H18 2.3500 . no
H7 C17 3.0100 1_655 no
H7 C18 3.0700 1_655 no
H7 C20 2.8700 . no
H8A H6 2.5100 . no
H8A H12A 2.3400 . no
H8A C12 2.7700 . no
H8A C13A 3.0600 . no
H8A H13B 2.4700 . no
H8A H12C 2.2400 . no
H8B C18 3.0800 . no
H8B C19 2.8900 . no
H8C H18 2.4100 1_655 no
H8C C18 3.0900 1_655 no
H8C H13B 2.4200 . no
H8C H8C 2.5500 2_765 no
H9 C1 2.5700 . no
H9 H1A 2.4500 . no
H9 H13E 2.4100 . no
H9 C13B 3.0500 . no
H9 H1C 2.2800 . no
H11 H13D 2.3100 . no
H11 H13C 2.4800 . no
H11 C18 3.0700 1_655 no
H12A H8A 2.3400 . no
H12A C6 3.0500 . no
H12A C8 2.8600 . no
H12B C9 2.9400 . no
H12C C8 2.6300 . no
H12C H8A 2.2400 . no
H12D H13E 2.5900 2_675 no
H13A C3 2.9000 2_675 no
H13B H8A 2.4700 . no
H13B C8 2.7700 . no
H13B H8C 2.4200 . no
H13C H11 2.4800 . no
H13D C13B 2.0100 2_775 no
H13D H13D 1.9000 2_775 no
H13D H13F 2.2000 2_775 no
H13D H13E 1.6600 2_775 no
H13D H11 2.3100 . no
H13E C9 2.8300 . no
H13E H12D 2.5900 2_675 no
H13E H13D 1.6600 2_775 no
H13E H13F 2.5500 2_775 no
H13E C10 2.9400 . no
H13E H9 2.4100 . no
H13E C13B 2.3800 2_775 no
H13F C3 3.0400 2_675 no
H13F C4 2.8200 2_675 no
H13F C5 3.0500 2_675 no
H13F H13E 2.5500 2_775 no
H13F C13B 2.7800 2_775 no
H13F H13D 2.2000 2_775 no
H14A C20 2.7800 . no
H14A H20 2.3800 . no
H14B C9 2.8600 2_666 no
H14B C10 2.7900 2_666 no
H14C C20 2.7600 . no
H14C H20 2.3000 . no
H18 H8C 2.4100 1_455 no
H18 H6 2.3500 . no
H20 C14 2.5500 . no
H20 H14A 2.3800 . no
H20 H14C 2.3000 . no
H20 C5 2.8100 . no
H20 C4 3.1000 . no

loop_
_geom_hbond_atom_site_label_D
_geom_hbond_atom_site_label_H
_geom_hbond_atom_site_label_A
_geom_hbond_site_symmetry_A
_geom_hbond_distance_DH
_geom_hbond_distance_HA
_geom_hbond_distance_DA
_geom_hbond_angle_DHA
_geom_hbond_publ_flag
O2 H2 O1 . 0.82 2.19 2.645(2) 115 yes
O2 H2 O4 1_565 0.82 2.11 2.849(2) 150 yes
O4 H4 O3 . 0.82 2.21 2.657(2) 114 yes
O4 H4 O2 2_566 0.82 2.13 2.825(2) 143 yes
C1 H1A O2 1_655 0.96 2.56 3.499(4) 167 yes
C13A H13A Cg1 2_675 0.96 3.24 3.999(5) 137 yes
C13B H13F Cg1 2_675 0.96 2.95 3.663(10) 132 yes
C14 H14B Cg1 2_666 0.96 2.95 3.697(3) 137 yes

loop_
_geom_torsion_atom_site_label_1
_geom_torsion_atom_site_label_2
_geom_torsion_atom_site_label_3
_geom_torsion_atom_site_label_4
_geom_torsion
_geom_torsion_publ_flag
C1 O1 C2 C3 -179.5(2) no
C1 O1 C2 C9 0.7(4) no
C14 O3 C15 C16 175.0(2) no
C14 O3 C15 C20 -5.4(4) no
O1 C2 C3 C4 -179.6(2) no
O1 C2 C9 C10 179.3(2) no
C9 C2 C3 O2 178.9(2) no
C9 C2 C3 C4 0.2(4) no
O1 C2 C3 O2 -0.9(3) no
C3 C2 C9 C10 -0.5(4) no
C2 C3 C4 C5 -0.3(3) no
O2 C3 C4 C5 -179.0(2) no
C3 C4 C5 C6 -179.0(2) no
C3 C4 C5 C10 0.7(3) no
C4 C5 C6 C19 -37.0(3) yes
C4 C5 C6 C7 -161.5(2) no
C4 C5 C10 C11 -179.26(19) no
C6 C5 C10 C9 178.7(2) no
C6 C5 C10 C11 0.5(2) no
C10 C5 C6 C19 143.32(19) no
C4 C5 C10 C9 -1.0(3) no
C10 C5 C6 C7 18.7(2) no
C5 C6 C7 C8 -160.05(19) no
C5 C6 C7 C11 -30.1(2) no
C19 C6 C7 C11 -156.42(18) no
C5 C6 C19 C18 136.5(2) no
C5 C6 C19 C20 -45.6(3) yes
C7 C6 C19 C18 -105.3(2) no
C7 C6 C19 C20 72.5(3) no
C19 C6 C7 C8 73.6(2) no
C6 C7 C11 C10 30.2(2) no
C8 C7 C11 C12 35.3(3) no
C8 C7 C11 C10 156.8(2) no
C6 C7 C11 C12 -91.4(2) no
C2 C9 C10 C5 0.9(3) no
C2 C9 C10 C11 178.8(2) no
C5 C10 C11 C7 -19.4(2) no
C5 C10 C11 C12 104.9(2) no
C9 C10 C11 C7 162.5(2) no
C9 C10 C11 C12 -73.2(3) no
C10 C11 C12 C13A 157.0(3) yes
C7 C11 C12 C13A -87.4(3) no
O3 C15 C16 C17 180.0(2) no
O3 C15 C16 O4 -1.6(3) no
O3 C15 C20 C19 179.7(2) no
C20 C15 C16 O4 178.8(2) no
C20 C15 C16 C17 0.4(4) no
C16 C15 C20 C19 -0.8(4) no
C15 C16 C17 C18 0.1(4) no
O4 C16 C17 C18 -178.4(2) no
C16 C17 C18 C19 -0.1(4) no
C17 C18 C19 C6 177.6(2) no
C17 C18 C19 C20 -0.3(3) no
C6 C19 C20 C15 -177.2(2) no
C18 C19 C20 C15 0.8(3) no
